data_4517573
loop_
_publ_author_name
'Mahato, Sanjit K.'
'Chatani, Naoto'

_publ_section_title
;
 The Iridium(III)-Catalyzed Direct C(sp2)-- and C(sp3)--H Alkynylation of
 2-Acylimidazoles with Various Alkynyl Bromides: Understanding the Full
 Catalytic Cycle
;
_journal_issue 9
_journal_name_full 'ACS Catalysis'
_journal_page_first 5173
_journal_page_last 5178
_journal_paper_doi 10.1021/acscatal.0c01189
_journal_volume 10
_journal_year 2020
_chemical_formula_moiety 'C27 H36 N2 O3 S Si'
_chemical_formula_sum 'C27 H36 N2 O3 S Si'
_chemical_formula_weight 496.74
_space_group_crystal_system triclinic
_space_group_IT_number 2
_space_group_name_Hall '-P 1'
_space_group_name_H-M_alt 'P -1'
_atom_sites_solution_hydrogens geom
_atom_sites_solution_primary direct
_atom_sites_solution_secondary difmap
_cell_angle_alpha 78.098(4)
_cell_angle_beta 89.653(5)
_cell_angle_gamma 71.445(5)
_cell_formula_units_Z 2
_cell_length_a 8.2563(5)
_cell_length_b 8.5661(4)
_cell_length_c 19.6108(11)
_cell_measurement_reflns_used 3617
_cell_measurement_temperature 123
_cell_measurement_theta_max 67.38
_cell_measurement_theta_min 5.55
_cell_volume 1283.94(13)
_computing_cell_refinement 'CrysAlisPro 1.171.40.43a (Rigaku OD, 2019)'
_computing_data_collection 'CrysAlisPro 1.171.40.43a (Rigaku OD, 2019)'
_computing_data_reduction 'CrysAlisPro 1.171.40.43a (Rigaku OD, 2019)'
_computing_molecular_graphics 'CrystalStructure 4.2.1'
_computing_publication_material 'CrystalStructure 4.2.1 (Rigaku, 2016)'
_computing_structure_refinement 'SHELXL97 (Sheldrick, 2008)'
_computing_structure_solution 'Superflip (Palatinus, et al., 2007)'
_diffrn_ambient_temperature 123
_diffrn_detector_area_resol_mean 10.000
_diffrn_measured_fraction_theta_full 0.988
_diffrn_measured_fraction_theta_max 0.988
_diffrn_measurement_device_type 'Rigaku XtaLAB P200'
_diffrn_measurement_method \w
_diffrn_radiation_type 'Cu K\a'
_diffrn_radiation_wavelength 1.54184
_diffrn_reflns_av_R_equivalents 0.0538
_diffrn_reflns_Laue_measured_fraction_full 0.000
_diffrn_reflns_Laue_measured_fraction_max 0.000
_diffrn_reflns_limit_h_max 9
_diffrn_reflns_limit_h_min -9
_diffrn_reflns_limit_k_max 9
_diffrn_reflns_limit_k_min -10
_diffrn_reflns_limit_l_max 23
_diffrn_reflns_limit_l_min -23
_diffrn_reflns_number 12652
_diffrn_reflns_point_group_measured_fraction_full 0.000
_diffrn_reflns_point_group_measured_fraction_max 0.000
_diffrn_reflns_theta_full 68.080
_diffrn_reflns_theta_max 68.080
_diffrn_reflns_theta_min 4.618
_diffrn_standards_number 0
_exptl_absorpt_coefficient_mu 1.815
_exptl_absorpt_correction_T_max 0.834
_exptl_absorpt_correction_T_min 0.218
_exptl_absorpt_correction_type multi-scan
_exptl_absorpt_process_details
;
CrysAlisPro 1.171.40.43a (Rigaku Oxford Diffraction, 2019)
Empirical absorption correction using spherical harmonics,
 implemented in SCALE3 ABSPACK scaling algorithm.
;
_exptl_crystal_colour colorless
_exptl_crystal_density_diffrn 1.285
_exptl_crystal_density_method 'not measured'
_exptl_crystal_description plate
_exptl_crystal_F_000 532.00
_exptl_crystal_size_max 0.600
_exptl_crystal_size_mid 0.400
_exptl_crystal_size_min 0.100
_refine_diff_density_max 1.06
_refine_diff_density_min -0.59
_refine_ls_extinction_method none
_refine_ls_goodness_of_fit_ref 1.036
_refine_ls_hydrogen_treatment constr
_refine_ls_number_parameters 307
_refine_ls_number_reflns 4624
_refine_ls_number_restraints 0
_refine_ls_R_factor_all 0.0719
_refine_ls_R_factor_gt 0.0647
_refine_ls_shift/su_max 0.001
_refine_ls_structure_factor_coef Fsqd
_refine_ls_weighting_details 'w = 1/[\s^2^(Fo^2^)+(0.1313P)^2^+0.2285P] where P=(Fo^2^+2Fc^2^)/3'
_refine_ls_weighting_scheme calc
_refine_ls_wR_factor_gt 0.1747
_refine_ls_wR_factor_ref 0.1829
_reflns_number_gt 3919
_reflns_number_total 4624
_reflns_threshold_expression F^2^>2.0\s(F^2^)
_cod_data_source_file cs0c01189_si_003.cif
_cod_data_source_block xcalibur
_cod_depositor_comments
;
The following automatic conversions were performed:

data name '_atom_site_symetry_multiplicity' was replaced with
'_atom_site_symmetry_multiplicity' as specified in the replacement
file
'/home/data/users/saulius/crontab/automatic-downloads/rss-feeds/ACS/lib/lists/replacement-tags.lst'.

Automatic conversion script
Id: cif_correct_tags 7550 2019-12-06 10:49:48Z antanas 

 Adding full bibliography for 4517571--4517575.cif.

 Adding full bibliography for 4517571--4517575.cif.
;
_cod_database_code 4517573

loop_
_space_group_symop_id
_space_group_symop_operation_xyz
1 +X,+Y,+Z
2 -X,-Y,-Z

loop_
_atom_site_label
_atom_site_type_symbol
_atom_site_fract_x
_atom_site_fract_y
_atom_site_fract_z
_atom_site_U_iso_or_equiv
_atom_site_adp_type
_atom_site_occupancy
_atom_site_symmetry_multiplicity
_atom_site_calc_flag
_atom_site_refinement_flags
_atom_site_disorder_assembly
_atom_site_disorder_group
S1 S -0.24064(7) 0.41846(7) 0.54141(3) 0.0293(2) Uani 1 1 d . . .
Si1 Si 0.29831(8) -0.08707(8) 0.86593(3) 0.0273(2) Uani 1 1 d . . .
O1 O 0.2570(2) 0.1620(2) 0.54889(10) 0.0386(5) Uani 1 1 d . . .
O2 O 0.1459(2) 0.1088(2) 0.72223(10) 0.0363(5) Uani 1 1 d . . .
O3 O 0.4163(2) 0.00085(19) 0.81260(9) 0.0264(4) Uani 1 1 d . . .
N1 N -0.1092(3) 0.2356(3) 0.43635(11) 0.0312(5) Uani 1 1 d . . .
N2 N 0.1561(3) 0.0634(3) 0.43203(11) 0.0295(5) Uani 1 1 d . . .
C1 C -0.0191(3) 0.3390(3) 0.56386(13) 0.0285(5) Uani 1 1 d . . .
C2 C 0.0236(3) 0.3951(3) 0.61998(13) 0.0274(5) Uani 1 1 d . . .
C3 C -0.1217(3) 0.5000(3) 0.64707(13) 0.0279(5) Uani 1 1 d . . .
C4 C -0.1284(3) 0.5792(3) 0.70395(14) 0.0326(6) Uani 1 1 d . . .
H4 H -0.0261 0.5643 0.7301 0.039 Uiso 1 1 calc R . .
C5 C -0.2833(4) 0.6780(3) 0.72152(14) 0.0359(6) Uani 1 1 d . . .
H5 H -0.2874 0.7313 0.7597 0.043 Uiso 1 1 calc R . .
C6 C -0.4346(3) 0.7004(3) 0.68334(15) 0.0352(6) Uani 1 1 d . . .
H6 H -0.5403 0.7693 0.6961 0.042 Uiso 1 1 calc R . .
C7 C -0.4338(3) 0.6243(3) 0.62747(14) 0.0333(6) Uani 1 1 d . . .
H7 H -0.5373 0.6395 0.6021 0.040 Uiso 1 1 calc R . .
C8 C -0.2763(3) 0.5244(3) 0.60939(13) 0.0293(5) Uani 1 1 d . . .
C9 C 0.1060(3) 0.2228(3) 0.52739(13) 0.0285(5) Uani 1 1 d . . .
C10 C 0.0489(3) 0.1771(3) 0.46557(13) 0.0285(5) Uani 1 1 d . . .
C11 C -0.1035(3) 0.1563(3) 0.38221(14) 0.0337(6) Uani 1 1 d . . .
H11 H -0.1984 0.1725 0.3513 0.040 Uiso 1 1 calc R . .
C12 C 0.0586(3) 0.0506(3) 0.37896(13) 0.0325(6) Uani 1 1 d . . .
H12 H 0.0961 -0.0186 0.3460 0.039 Uiso 1 1 calc R . .
C13 C 0.3378(3) -0.0309(3) 0.44762(14) 0.0333(6) Uani 1 1 d . . .
H13A H 0.3579 -0.0861 0.4972 0.040 Uiso 1 1 calc R . .
H13B H 0.4045 0.0465 0.4368 0.040 Uiso 1 1 calc R . .
H13C H 0.3732 -0.1164 0.4193 0.040 Uiso 1 1 calc R . .
C14 C 0.2001(3) 0.3498(3) 0.65363(13) 0.0279(5) Uani 1 1 d . . .
H14A H 0.2109 0.4470 0.6709 0.033 Uiso 1 1 calc R . .
H14B H 0.2857 0.3244 0.6185 0.033 Uiso 1 1 calc R . .
C15 C 0.2368(3) 0.1970(3) 0.71437(13) 0.0261(5) Uani 1 1 d . . .
C16 C 0.3879(3) 0.1608(3) 0.76699(12) 0.0251(5) Uani 1 1 d . . .
C17 C 0.5558(3) 0.1526(3) 0.73116(13) 0.0289(5) Uani 1 1 d . . .
H17A H 0.5870 0.0577 0.7068 0.035 Uiso 1 1 calc R . .
H17B H 0.5386 0.2582 0.6957 0.035 Uiso 1 1 calc R . .
C18 C 0.7025(3) 0.1288(3) 0.78396(15) 0.0346(6) Uani 1 1 d . . .
H18A H 0.7291 0.0170 0.8160 0.042 Uiso 1 1 calc R . .
H18B H 0.8062 0.1319 0.7588 0.042 Uiso 1 1 calc R . .
C19 C 0.6556(3) 0.2663(4) 0.82636(15) 0.0370(6) Uani 1 1 d . . .
H19A H 0.7495 0.2434 0.8620 0.044 Uiso 1 1 calc R . .
H19B H 0.6422 0.3768 0.7950 0.044 Uiso 1 1 calc R . .
C20 C 0.4899(3) 0.2739(3) 0.86231(14) 0.0330(6) Uani 1 1 d . . .
H20A H 0.4597 0.3671 0.8876 0.040 Uiso 1 1 calc R . .
H20B H 0.5060 0.1670 0.8968 0.040 Uiso 1 1 calc R . .
C21 C 0.3455(3) 0.3019(3) 0.80846(13) 0.0283(5) Uani 1 1 d . . .
H21A H 0.3255 0.4119 0.7757 0.034 Uiso 1 1 calc R . .
H21B H 0.2389 0.3056 0.8325 0.034 Uiso 1 1 calc R . .
C22 C 0.4509(4) -0.2093(3) 0.94333(14) 0.0393(6) Uani 1 1 d . . .
H22A H 0.4787 -0.1284 0.9668 0.047 Uiso 1 1 calc R . .
H22B H 0.3923 -0.2733 0.9767 0.047 Uiso 1 1 calc R . .
C23 C 0.6179(4) -0.3323(4) 0.92689(17) 0.0505(8) Uani 1 1 d . . .
H23A H 0.6803 -0.4035 0.9705 0.061 Uiso 1 1 calc R . .
H23B H 0.6881 -0.2691 0.9016 0.061 Uiso 1 1 calc R . .
H23C H 0.5925 -0.4033 0.8979 0.061 Uiso 1 1 calc R . .
C24 C 0.1069(3) 0.0658(3) 0.89487(15) 0.0359(6) Uani 1 1 d . . .
H24A H 0.0573 0.1604 0.8545 0.043 Uiso 1 1 calc R . .
H24B H 0.0205 0.0085 0.9069 0.043 Uiso 1 1 calc R . .
C25 C 0.1341(4) 0.1411(4) 0.95720(17) 0.0482(8) Uani 1 1 d . . .
H25A H 0.0234 0.2115 0.9692 0.058 Uiso 1 1 calc R . .
H25B H 0.2088 0.2101 0.9445 0.058 Uiso 1 1 calc R . .
H25C H 0.1875 0.0496 0.9974 0.058 Uiso 1 1 calc R . .
C26 C 0.2265(3) -0.2398(3) 0.82748(14) 0.0332(6) Uani 1 1 d . . .
H26A H 0.1553 -0.1780 0.7838 0.040 Uiso 1 1 calc R . .
H26B H 0.3285 -0.3252 0.8152 0.040 Uiso 1 1 calc R . .
C27 C 0.1238(4) -0.3303(3) 0.87640(16) 0.0397(7) Uani 1 1 d . . .
H27A H 0.0157 -0.2481 0.8843 0.048 Uiso 1 1 calc R . .
H27B H 0.1901 -0.3854 0.9211 0.048 Uiso 1 1 calc R . .
H27C H 0.0999 -0.4152 0.8551 0.048 Uiso 1 1 calc R . .

loop_
_atom_site_aniso_label
_atom_site_aniso_U_11
_atom_site_aniso_U_22
_atom_site_aniso_U_33
_atom_site_aniso_U_23
_atom_site_aniso_U_13
_atom_site_aniso_U_12
S1 0.0319(3) 0.0257(3) 0.0334(4) -0.0055(3) -0.0005(2) -0.0143(3)
Si1 0.0354(4) 0.0227(4) 0.0286(4) -0.0044(3) 0.0040(3) -0.0170(3)
O1 0.0328(9) 0.0369(10) 0.0497(12) -0.0163(9) -0.0021(8) -0.0116(8)
O2 0.0429(10) 0.0292(9) 0.0418(10) 0.0029(8) -0.0067(8) -0.0251(8)
O3 0.0317(8) 0.0189(8) 0.0306(9) -0.0013(7) 0.0017(7) -0.0135(7)
N1 0.0350(11) 0.0289(11) 0.0330(12) -0.0059(9) 0.0034(9) -0.0155(9)
N2 0.0362(11) 0.0257(10) 0.0322(11) -0.0063(8) 0.0058(9) -0.0176(9)
C1 0.0349(12) 0.0225(12) 0.0317(13) -0.0014(10) 0.0006(10) -0.0169(10)
C2 0.0344(12) 0.0208(11) 0.0300(12) -0.0005(9) 0.0011(10) -0.0160(10)
C3 0.0357(12) 0.0209(11) 0.0300(13) -0.0013(9) 0.0017(10) -0.0157(10)
C4 0.0439(14) 0.0265(13) 0.0320(14) -0.0047(10) 0.0024(11) -0.0186(11)
C5 0.0478(15) 0.0294(13) 0.0343(14) -0.0055(11) 0.0055(12) -0.0185(12)
C6 0.0388(14) 0.0271(13) 0.0416(15) -0.0083(11) 0.0101(11) -0.0129(11)
C7 0.0363(13) 0.0289(13) 0.0364(14) -0.0012(11) 0.0012(11) -0.0166(11)
C8 0.0372(13) 0.0219(11) 0.0326(13) -0.0017(10) -0.0001(10) -0.0174(10)
C9 0.0345(13) 0.0226(12) 0.0332(13) -0.0041(10) 0.0024(10) -0.0169(10)
C10 0.0346(12) 0.0222(12) 0.0322(13) -0.0031(10) 0.0042(10) -0.0156(10)
C11 0.0393(13) 0.0349(14) 0.0328(14) -0.0086(11) 0.0020(11) -0.0195(11)
C12 0.0431(14) 0.0337(14) 0.0284(13) -0.0074(10) 0.0044(11) -0.0229(12)
C13 0.0361(13) 0.0284(13) 0.0398(15) -0.0092(11) 0.0068(11) -0.0154(11)
C14 0.0345(12) 0.0237(12) 0.0305(13) -0.0054(10) 0.0018(10) -0.0165(10)
C15 0.0304(12) 0.0225(11) 0.0296(13) -0.0071(10) 0.0023(10) -0.0135(10)
C16 0.0301(12) 0.0189(11) 0.0288(12) -0.0026(9) 0.0010(9) -0.0133(9)
C17 0.0306(12) 0.0276(12) 0.0321(13) -0.0050(10) 0.0057(10) -0.0154(10)
C18 0.0309(12) 0.0361(14) 0.0418(15) -0.0112(12) 0.0029(11) -0.0159(11)
C19 0.0364(14) 0.0360(14) 0.0447(16) -0.0095(12) -0.0033(11) -0.0195(11)
C20 0.0403(14) 0.0274(13) 0.0357(14) -0.0086(11) -0.0016(11) -0.0158(11)
C21 0.0332(12) 0.0208(11) 0.0342(13) -0.0073(10) 0.0017(10) -0.0126(10)
C22 0.0547(16) 0.0351(14) 0.0345(14) 0.0014(11) -0.0011(12) -0.0290(13)
C23 0.0574(18) 0.0366(16) 0.0522(19) -0.0005(14) -0.0169(15) -0.0132(14)
C24 0.0405(14) 0.0334(14) 0.0435(15) -0.0145(12) 0.0144(12) -0.0216(12)
C25 0.0625(19) 0.0498(18) 0.0468(18) -0.0237(15) 0.0218(15) -0.0304(16)
C26 0.0454(15) 0.0263(13) 0.0332(13) -0.0035(10) 0.0038(11) -0.0206(12)
C27 0.0504(16) 0.0293(13) 0.0502(17) -0.0115(12) 0.0130(13) -0.0262(12)

loop_
_atom_type_symbol
_atom_type_description
_atom_type_scat_dispersion_real
_atom_type_scat_dispersion_imag
_atom_type_scat_source
H H 0.0000 0.0000
;
International Tables for Crystallography
(Vol. C, Table 6.1.1.4)
;
O O 0.0492 0.0322
;
International Tables for Crystallography
(Vol. C, Tables 4.2.6.8 and 6.1.1.4)
;
C C 0.0181 0.0091
;
International Tables for Crystallography
(Vol. C, Tables 4.2.6.8 and 6.1.1.4)
;
N N 0.0311 0.0180
;
International Tables for Crystallography
(Vol. C, Tables 4.2.6.8 and 6.1.1.4)
;
Si Si 0.2541 0.3302
;
International Tables for Crystallography
(Vol. C, Tables 4.2.6.8 and 6.1.1.4)
;
S S 0.3331 0.5567
;
International Tables for Crystallography
(Vol. C, Tables 4.2.6.8 and 6.1.1.4)
;

loop_
_geom_angle_atom_site_label_1
_geom_angle_atom_site_label_2
_geom_angle_atom_site_label_3
_geom_angle
_geom_angle_site_symmetry_1
_geom_angle_site_symmetry_3
_geom_angle_publ_flag
C8 S1 C1 91.26(12) . . ?
O3 Si1 C22 103.20(11) . . ?
O3 Si1 C24 114.77(10) . . ?
C22 Si1 C24 109.47(13) . . ?
O3 Si1 C26 111.83(10) . . ?
C22 Si1 C26 108.29(12) . . ?
C24 Si1 C26 108.96(12) . . ?
C16 O3 Si1 135.14(15) . . ?
C10 N1 C11 105.2(2) . . ?
C12 N2 C10 106.1(2) . . ?
C12 N2 C13 124.5(2) . . ?
C10 N2 C13 129.3(2) . . ?
C2 C1 C9 124.1(2) . . ?
C2 C1 S1 112.01(19) . . ?
C9 C1 S1 123.83(19) . . ?
C1 C2 C3 112.8(2) . . ?
C1 C2 C14 126.2(2) . . ?
C3 C2 C14 121.0(2) . . ?
C4 C3 C8 118.6(2) . . ?
C4 C3 C2 129.0(2) . . ?
C8 C3 C2 112.4(2) . . ?
C5 C4 C3 120.0(2) . . ?
C5 C4 H4 120.0 . . ?
C3 C4 H4 120.0 . . ?
C4 C5 C6 120.3(3) . . ?
C4 C5 H5 119.8 . . ?
C6 C5 H5 119.8 . . ?
C7 C6 C5 121.5(2) . . ?
C7 C6 H6 119.2 . . ?
C5 C6 H6 119.2 . . ?
C6 C7 C8 118.2(2) . . ?
C6 C7 H7 120.9 . . ?
C8 C7 H7 120.9 . . ?
C7 C8 C3 121.4(2) . . ?
C7 C8 S1 127.1(2) . . ?
C3 C8 S1 111.48(19) . . ?
O1 C9 C10 119.4(2) . . ?
O1 C9 C1 120.6(2) . . ?
C10 C9 C1 120.0(2) . . ?
N1 C10 N2 111.7(2) . . ?
N1 C10 C9 125.5(2) . . ?
N2 C10 C9 122.7(2) . . ?
C12 C11 N1 110.1(2) . . ?
C12 C11 H11 124.9 . . ?
N1 C11 H11 124.9 . . ?
C11 C12 N2 106.8(2) . . ?
C11 C12 H12 126.6 . . ?
N2 C12 H12 126.6 . . ?
N2 C13 H13A 109.5 . . ?
N2 C13 H13B 109.5 . . ?
H13A C13 H13B 109.5 . . ?
N2 C13 H13C 109.5 . . ?
H13A C13 H13C 109.5 . . ?
H13B C13 H13C 109.5 . . ?
C2 C14 C15 111.20(19) . . ?
C2 C14 H14A 109.4 . . ?
C15 C14 H14A 109.4 . . ?
C2 C14 H14B 109.4 . . ?
C15 C14 H14B 109.4 . . ?
H14A C14 H14B 108.0 . . ?
O2 C15 C14 121.0(2) . . ?
O2 C15 C16 120.4(2) . . ?
C14 C15 C16 118.53(19) . . ?
O3 C16 C15 109.60(18) . . ?
O3 C16 C17 106.61(19) . . ?
C15 C16 C17 112.3(2) . . ?
O3 C16 C21 110.69(19) . . ?
C15 C16 C21 108.49(19) . . ?
C17 C16 C21 109.18(19) . . ?
C18 C17 C16 111.6(2) . . ?
C18 C17 H17A 109.3 . . ?
C16 C17 H17A 109.3 . . ?
C18 C17 H17B 109.3 . . ?
C16 C17 H17B 109.3 . . ?
H17A C17 H17B 108.0 . . ?
C19 C18 C17 111.3(2) . . ?
C19 C18 H18A 109.4 . . ?
C17 C18 H18A 109.4 . . ?
C19 C18 H18B 109.4 . . ?
C17 C18 H18B 109.4 . . ?
H18A C18 H18B 108.0 . . ?
C20 C19 C18 111.2(2) . . ?
C20 C19 H19A 109.4 . . ?
C18 C19 H19A 109.4 . . ?
C20 C19 H19B 109.4 . . ?
C18 C19 H19B 109.4 . . ?
H19A C19 H19B 108.0 . . ?
C19 C20 C21 110.1(2) . . ?
C19 C20 H20A 109.6 . . ?
C21 C20 H20A 109.6 . . ?
C19 C20 H20B 109.6 . . ?
C21 C20 H20B 109.6 . . ?
H20A C20 H20B 108.2 . . ?
C20 C21 C16 111.5(2) . . ?
C20 C21 H21A 109.3 . . ?
C16 C21 H21A 109.3 . . ?
C20 C21 H21B 109.3 . . ?
C16 C21 H21B 109.3 . . ?
H21A C21 H21B 108.0 . . ?
C23 C22 Si1 115.2(2) . . ?
C23 C22 H22A 108.5 . . ?
Si1 C22 H22A 108.5 . . ?
C23 C22 H22B 108.5 . . ?
Si1 C22 H22B 108.5 . . ?
H22A C22 H22B 107.5 . . ?
C22 C23 H23A 109.5 . . ?
C22 C23 H23B 109.5 . . ?
H23A C23 H23B 109.5 . . ?
C22 C23 H23C 109.5 . . ?
H23A C23 H23C 109.5 . . ?
H23B C23 H23C 109.5 . . ?
C25 C24 Si1 117.8(2) . . ?
C25 C24 H24A 107.9 . . ?
Si1 C24 H24A 107.9 . . ?
C25 C24 H24B 107.9 . . ?
Si1 C24 H24B 107.9 . . ?
H24A C24 H24B 107.2 . . ?
C24 C25 H25A 109.5 . . ?
C24 C25 H25B 109.5 . . ?
H25A C25 H25B 109.5 . . ?
C24 C25 H25C 109.5 . . ?
H25A C25 H25C 109.5 . . ?
H25B C25 H25C 109.5 . . ?
C27 C26 Si1 113.65(19) . . ?
C27 C26 H26A 108.8 . . ?
Si1 C26 H26A 108.8 . . ?
C27 C26 H26B 108.8 . . ?
Si1 C26 H26B 108.8 . . ?
H26A C26 H26B 107.7 . . ?
C26 C27 H27A 109.5 . . ?
C26 C27 H27B 109.5 . . ?
H27A C27 H27B 109.5 . . ?
C26 C27 H27C 109.5 . . ?
H27A C27 H27C 109.5 . . ?
H27B C27 H27C 109.5 . . ?

loop_
_geom_bond_atom_site_label_1
_geom_bond_atom_site_label_2
_geom_bond_distance
_geom_bond_site_symmetry_2
_geom_bond_publ_flag
S1 C8 1.735(3) . ?
S1 C1 1.760(3) . ?
Si1 O3 1.6552(16) . ?
Si1 C22 1.875(3) . ?
Si1 C24 1.874(3) . ?
Si1 C26 1.881(3) . ?
O1 C9 1.227(3) . ?
O2 C15 1.212(3) . ?
O3 C16 1.423(3) . ?
N1 C10 1.326(3) . ?
N1 C11 1.366(3) . ?
N2 C12 1.363(3) . ?
N2 C10 1.368(3) . ?
N2 C13 1.459(3) . ?
C1 C2 1.377(3) . ?
C1 C9 1.484(4) . ?
C2 C3 1.425(3) . ?
C2 C14 1.502(3) . ?
C3 C4 1.412(4) . ?
C3 C8 1.413(3) . ?
C4 C5 1.377(4) . ?
C4 H4 0.9500 . ?
C5 C6 1.399(4) . ?
C5 H5 0.9500 . ?
C6 C7 1.384(4) . ?
C6 H6 0.9500 . ?
C7 C8 1.400(4) . ?
C7 H7 0.9500 . ?
C9 C10 1.472(4) . ?
C11 C12 1.366(4) . ?
C11 H11 0.9500 . ?
C12 H12 0.9500 . ?
C13 H13A 0.9800 . ?
C13 H13B 0.9800 . ?
C13 H13C 0.9800 . ?
C14 C15 1.527(3) . ?
C14 H14A 0.9900 . ?
C14 H14B 0.9900 . ?
C15 C16 1.535(3) . ?
C16 C17 1.538(3) . ?
C16 C21 1.542(3) . ?
C17 C18 1.533(3) . ?
C17 H17A 0.9900 . ?
C17 H17B 0.9900 . ?
C18 C19 1.530(4) . ?
C18 H18A 0.9900 . ?
C18 H18B 0.9900 . ?
C19 C20 1.524(4) . ?
C19 H19A 0.9900 . ?
C19 H19B 0.9900 . ?
C20 C21 1.524(3) . ?
C20 H20A 0.9900 . ?
C20 H20B 0.9900 . ?
C21 H21A 0.9900 . ?
C21 H21B 0.9900 . ?
C22 C23 1.525(4) . ?
C22 H22A 0.9900 . ?
C22 H22B 0.9900 . ?
C23 H23A 0.9800 . ?
C23 H23B 0.9800 . ?
C23 H23C 0.9800 . ?
C24 C25 1.543(4) . ?
C24 H24A 0.9900 . ?
C24 H24B 0.9900 . ?
C25 H25A 0.9800 . ?
C25 H25B 0.9800 . ?
C25 H25C 0.9800 . ?
C26 C27 1.530(3) . ?
C26 H26A 0.9900 . ?
C26 H26B 0.9900 . ?
C27 H27A 0.9800 . ?
C27 H27B 0.9800 . ?
C27 H27C 0.9800 . ?

loop_
_geom_torsion_atom_site_label_1
_geom_torsion_atom_site_label_2
_geom_torsion_atom_site_label_3
_geom_torsion_atom_site_label_4
_geom_torsion
_geom_torsion_site_symmetry_1
_geom_torsion_site_symmetry_2
_geom_torsion_site_symmetry_3
_geom_torsion_site_symmetry_4
_geom_torsion_publ_flag
C22 Si1 O3 C16 -140.6(2) . . . . ?
C24 Si1 O3 C16 -21.5(2) . . . . ?
C26 Si1 O3 C16 103.3(2) . . . . ?
C8 S1 C1 C2 -1.21(19) . . . . ?
C8 S1 C1 C9 177.7(2) . . . . ?
C9 C1 C2 C3 -177.5(2) . . . . ?
S1 C1 C2 C3 1.4(3) . . . . ?
C9 C1 C2 C14 -0.1(4) . . . . ?
S1 C1 C2 C14 178.81(18) . . . . ?
C1 C2 C3 C4 179.6(2) . . . . ?
C14 C2 C3 C4 2.1(4) . . . . ?
C1 C2 C3 C8 -0.9(3) . . . . ?
C14 C2 C3 C8 -178.4(2) . . . . ?
C8 C3 C4 C5 -0.2(4) . . . . ?
C2 C3 C4 C5 179.3(2) . . . . ?
C3 C4 C5 C6 0.1(4) . . . . ?
C4 C5 C6 C7 0.2(4) . . . . ?
C5 C6 C7 C8 -0.5(4) . . . . ?
C6 C7 C8 C3 0.4(4) . . . . ?
C6 C7 C8 S1 -179.12(19) . . . . ?
C4 C3 C8 C7 -0.1(3) . . . . ?
C2 C3 C8 C7 -179.6(2) . . . . ?
C4 C3 C8 S1 179.51(17) . . . . ?
C2 C3 C8 S1 0.0(3) . . . . ?
C1 S1 C8 C7 -179.7(2) . . . . ?
C1 S1 C8 C3 0.70(18) . . . . ?
C2 C1 C9 O1 4.2(4) . . . . ?
S1 C1 C9 O1 -174.52(19) . . . . ?
C2 C1 C9 C10 -176.8(2) . . . . ?
S1 C1 C9 C10 4.4(3) . . . . ?
C11 N1 C10 N2 0.2(3) . . . . ?
C11 N1 C10 C9 -178.5(2) . . . . ?
C12 N2 C10 N1 -0.1(3) . . . . ?
C13 N2 C10 N1 -179.3(2) . . . . ?
C12 N2 C10 C9 178.6(2) . . . . ?
C13 N2 C10 C9 -0.6(4) . . . . ?
O1 C9 C10 N1 -178.8(2) . . . . ?
C1 C9 C10 N1 2.3(4) . . . . ?
O1 C9 C10 N2 2.6(4) . . . . ?
C1 C9 C10 N2 -176.3(2) . . . . ?
C10 N1 C11 C12 -0.2(3) . . . . ?
N1 C11 C12 N2 0.1(3) . . . . ?
C10 N2 C12 C11 0.0(3) . . . . ?
C13 N2 C12 C11 179.3(2) . . . . ?
C1 C2 C14 C15 -92.3(3) . . . . ?
C3 C2 C14 C15 84.9(3) . . . . ?
C2 C14 C15 O2 14.1(3) . . . . ?
C2 C14 C15 C16 -163.8(2) . . . . ?
Si1 O3 C16 C15 -56.4(3) . . . . ?
Si1 O3 C16 C17 -178.10(17) . . . . ?
Si1 O3 C16 C21 63.3(3) . . . . ?
O2 C15 C16 O3 11.0(3) . . . . ?
C14 C15 C16 O3 -171.09(19) . . . . ?
O2 C15 C16 C17 129.3(2) . . . . ?
C14 C15 C16 C17 -52.8(3) . . . . ?
O2 C15 C16 C21 -110.0(2) . . . . ?
C14 C15 C16 C21 67.9(3) . . . . ?
O3 C16 C17 C18 -64.0(2) . . . . ?
C15 C16 C17 C18 175.99(19) . . . . ?
C21 C16 C17 C18 55.6(3) . . . . ?
C16 C17 C18 C19 -55.2(3) . . . . ?
C17 C18 C19 C20 55.4(3) . . . . ?
C18 C19 C20 C21 -56.7(3) . . . . ?
C19 C20 C21 C16 58.5(3) . . . . ?
O3 C16 C21 C20 59.4(3) . . . . ?
C15 C16 C21 C20 179.66(19) . . . . ?
C17 C16 C21 C20 -57.7(3) . . . . ?
O3 Si1 C22 C23 -54.1(2) . . . . ?
C24 Si1 C22 C23 -176.8(2) . . . . ?
C26 Si1 C22 C23 64.6(2) . . . . ?
O3 Si1 C24 C25 -83.4(2) . . . . ?
C22 Si1 C24 C25 32.0(2) . . . . ?
C26 Si1 C24 C25 150.3(2) . . . . ?
O3 Si1 C26 C27 177.34(18) . . . . ?
C22 Si1 C26 C27 64.3(2) . . . . ?
C24 Si1 C26 C27 -54.7(2) . . . . ?
